data_1552013
loop_
_publ_author_name
'Michal S. Dutkiewicz'
'Joy H. Farnaby'
'Christos Apostolidis'
'Eric Colineau'
'Olaf Walter'
'Nicola Magnani'
'Michael G. Gardiner'
'Jason B. Love'
'Nikolas Kaltsoyannis'
'Roberto Caciuffo'
'Polly L. Arnold'

_publ_section_title
;
 Organometallic neptunium(III) complexes
;
_journal_name_full 'Nature Chemistry'
_journal_page_first 797
_journal_page_last 802
_journal_paper_doi 10.1038/nchem.2520
_journal_volume 8
_journal_year 2016
_chemical_formula_moiety 'C37 H48 K N2 Np O3'
_chemical_formula_sum 'C37 H48 K N2 Np O3'
_chemical_formula_weight 844.87
_space_group_crystal_system monoclinic
_space_group_IT_number 14
_space_group_name_Hall '-P 2yn'
_space_group_name_H-M_alt 'P 1 21/n 1'
_atom_sites_solution_hydrogens geom
_cell_angle_alpha 90
_cell_angle_beta 105.645(5)
_cell_angle_gamma 90
_cell_formula_units_Z 4
_cell_length_a 10.205(3)
_cell_length_b 20.025(5)
_cell_length_c 17.800(4)
_cell_measurement_reflns_used 2723
_cell_measurement_temperature 100(2)
_cell_measurement_theta_max 22.20
_cell_measurement_theta_min 2.309
_cell_volume 3502.8(16)
_computing_cell_refinement 'APEX II (Bruker, 2007)'
_computing_data_collection 'APEX II (Bruker, 2007)'
_computing_data_reduction 'SAINT (Bruker, 2007)'
_computing_molecular_graphics 'XPMA (Zsolnai, 1996), ORTEP (Farrugia, 1997)'
_computing_publication_material 'publCIF (Westrip, 2010)'
_computing_structure_refinement 'SHELXL-2013 (Sheldrick, 2013)'
_computing_structure_solution 'SHELXS-97 (Sheldrick, 2008)'
_diffrn_ambient_temperature 100(2)
_diffrn_detector_area_resol_mean 66
_diffrn_measured_fraction_theta_full 0.996
_diffrn_measured_fraction_theta_max 0.909
_diffrn_measurement_device_type 'Bruker Apex II Quazar'
_diffrn_measurement_method 'combined omega- and phi-scan'
_diffrn_radiation_source 'Microfocus Source'
_diffrn_radiation_type MoK\a
_diffrn_radiation_wavelength 0.71073
_diffrn_reflns_av_R_equivalents 0.1154
_diffrn_reflns_av_unetI/netI 0.1552
_diffrn_reflns_Laue_measured_fraction_full 0.996
_diffrn_reflns_Laue_measured_fraction_max 0.909
_diffrn_reflns_limit_h_max 9
_diffrn_reflns_limit_h_min -13
_diffrn_reflns_limit_k_max 26
_diffrn_reflns_limit_k_min -26
_diffrn_reflns_limit_l_max 22
_diffrn_reflns_limit_l_min -21
_diffrn_reflns_number 29115
_diffrn_reflns_point_group_measured_fraction_full 0.996
_diffrn_reflns_point_group_measured_fraction_max 0.909
_diffrn_reflns_theta_full 25.000
_diffrn_reflns_theta_max 28.421
_diffrn_reflns_theta_min 1.564
_exptl_absorpt_coefficient_mu 3.122
_exptl_absorpt_correction_T_max 0.972
_exptl_absorpt_correction_T_min 0.929
_exptl_absorpt_correction_type multi-scan
_exptl_absorpt_process_details (sadabs)
_exptl_crystal_colour red-brown
_exptl_crystal_density_diffrn 1.602
_exptl_crystal_density_method 'not measured'
_exptl_crystal_description needle
_exptl_crystal_F_000 1680
_exptl_crystal_size_max 0.253
_exptl_crystal_size_mid 0.023
_exptl_crystal_size_min 0.009
_refine_diff_density_max 2.817
_refine_diff_density_min -2.311
_refine_diff_density_rms 0.212
_refine_ls_extinction_coef .
_refine_ls_extinction_method none
_refine_ls_goodness_of_fit_ref 0.978
_refine_ls_hydrogen_treatment mixed
_refine_ls_matrix_type full
_refine_ls_number_parameters 418
_refine_ls_number_reflns 8007
_refine_ls_number_restraints 0
_refine_ls_restrained_S_all 0.978
_refine_ls_R_factor_all 0.1405
_refine_ls_R_factor_gt 0.0664
_refine_ls_shift/su_max 0.001
_refine_ls_shift/su_mean 0.000
_refine_ls_structure_factor_coef Fsqd
_refine_ls_weighting_details
;
 w=1/[\s^2^(Fo^2^)+(0.0471P)^2^]
 where P=(Fo^2^+2Fc^2^)/3
;
_refine_ls_weighting_scheme calc
_refine_ls_wR_factor_gt 0.1108
_refine_ls_wR_factor_ref 0.1250
_reflns_Friedel_coverage 0.000
_reflns_Friedel_fraction_full .
_reflns_Friedel_fraction_max .
_reflns_number_gt 4613
_reflns_number_total 8007
_reflns_threshold_expression 'I > 2\s(I)'
_cod_data_source_file nchem.2520-s4.cif
_cod_data_source_block mdit78a
_cod_original_cell_volume 3502.7(15)
_cod_original_sg_symbol_H-M 'P 21/n'
_cod_database_code 1552013
_shelx_space_group_comment
;
The symmetry employed for this shelxl refinement is uniquely defined
by the following loop, which should always be used as a source of
symmetry information in preference to the above space-group names.
They are only intended as comments.
;
_shelx_estimated_absorpt_t_min 0.506
_shelx_estimated_absorpt_t_max 0.972
_shelxl_version_number 2013-2

loop_
_space_group_symop_operation_xyz
'x, y, z'
'-x+1/2, y+1/2, -z+1/2'
'-x, -y, -z'
'x-1/2, -y-1/2, z-1/2'

loop_
_atom_site_label
_atom_site_type_symbol
_atom_site_fract_x
_atom_site_fract_y
_atom_site_fract_z
_atom_site_U_iso_or_equiv
_atom_site_adp_type
_atom_site_occupancy
_atom_site_site_symmetry_order
_atom_site_calc_flag
_atom_site_refinement_flags_posn
_atom_site_refinement_flags_adp
_atom_site_refinement_flags_occupancy
_atom_site_disorder_assembly
_atom_site_disorder_group
Np1 Np 0.03561(4) 0.96498(2) 0.10772(2) 0.02125(11) Uani 1 1 d . . . . .
K1 K 0.1155(2) 0.89082(9) 0.31206(11) 0.0268(5) Uani 1 1 d . . . . .
O1 O 0.1220(5) 0.9786(2) 0.0022(3) 0.0230(14) Uani 1 1 d . . . . .
N1 N 0.1330(7) 1.0267(3) 0.2562(4) 0.0218(16) Uani 1 1 d . . . . .
N2 N -0.0331(7) 0.8383(3) 0.1618(4) 0.0220(17) Uani 1 1 d . . . . .
C1 C 0.2225(8) 1.0423(4) 0.2132(5) 0.0206(19) Uani 1 1 d . . . . .
C2 C 0.1657(9) 1.0904(4) 0.1570(5) 0.027(2) Uani 1 1 d . . . . .
H2 H 0.2059 1.1087 0.1193 0.007(13) Uiso 1 1 calc R U . . .
C3 C 0.0369(9) 1.1065(4) 0.1673(5) 0.028(2) Uani 1 1 d . . . . .
H3 H -0.0267 1.1376 0.1377 0.007(13) Uiso 1 1 calc R U . . .
C4 C 0.0215(8) 1.0679(4) 0.2294(5) 0.023(2) Uani 1 1 d . . . . .
C5 C -0.0817(8) 1.0769(4) 0.2760(5) 0.025(2) Uani 1 1 d . . . . .
C6 C -0.2027(9) 1.1173(4) 0.2324(5) 0.031(2) Uani 1 1 d . . . . .
H6A H -0.1721 1.1613 0.2198 0.020(9) Uiso 1 1 calc R U . . .
H6B H -0.2656 1.1229 0.2650 0.020(9) Uiso 1 1 calc R U . . .
H6C H -0.2493 1.0941 0.1841 0.020(9) Uiso 1 1 calc R U . . .
C7 C -0.0084(9) 1.1166(4) 0.3502(5) 0.032(2) Uani 1 1 d . . . . .
H7A H 0.0689 1.0905 0.3809 0.020(9) Uiso 1 1 calc R U . . .
H7B H -0.0721 1.1251 0.3816 0.020(9) Uiso 1 1 calc R U . . .
H7C H 0.0244 1.1591 0.3350 0.020(9) Uiso 1 1 calc R U . . .
C8 C -0.1291(8) 1.0086(4) 0.2954(5) 0.023(2) Uani 1 1 d . . . . .
C9 C -0.1145(9) 0.9840(4) 0.3699(6) 0.031(2) Uani 1 1 d . . . . .
H9 H -0.0748 1.0114 0.4137 0.030(12) Uiso 1 1 calc R U . . .
C10 C -0.1574(9) 0.9192(4) 0.3816(5) 0.031(2) Uani 1 1 d . . . . .
H10 H -0.1523 0.9037 0.4328 0.030(12) Uiso 1 1 calc R U . . .
C11 C -0.2073(9) 0.8779(4) 0.3178(5) 0.027(2) Uani 1 1 d . . . . .
H11 H -0.2326 0.8334 0.3259 0.030(12) Uiso 1 1 calc R U . . .
C12 C -0.2211(8) 0.9004(4) 0.2421(5) 0.022(2) Uani 1 1 d . . . . .
C13 C -0.1828(8) 0.9672(4) 0.2331(5) 0.0233(19) Uani 1 1 d . . . . .
H13 H -0.1947 0.9841 0.1819 0.030(12) Uiso 1 1 calc R U . . .
C14 C -0.2731(9) 0.8588(4) 0.1668(5) 0.023(2) Uani 1 1 d . . . . .
C15 C -0.2954(9) 0.7859(4) 0.1868(5) 0.031(2) Uani 1 1 d . . . . .
H15A H -0.3589 0.7842 0.2193 0.033(10) Uiso 1 1 calc R U . . .
H15B H -0.2082 0.7661 0.2152 0.033(10) Uiso 1 1 calc R U . . .
H15C H -0.3332 0.7608 0.1385 0.033(10) Uiso 1 1 calc R U . . .
C16 C -0.4074(8) 0.8862(4) 0.1167(5) 0.031(2) Uani 1 1 d . . . . .
H16A H -0.4338 0.8618 0.0672 0.033(10) Uiso 1 1 calc R U . . .
H16B H -0.3970 0.9337 0.1063 0.033(10) Uiso 1 1 calc R U . . .
H16C H -0.4779 0.8807 0.1442 0.033(10) Uiso 1 1 calc R U . . .
C17 C -0.1610(8) 0.8592(4) 0.1247(5) 0.022(2) Uani 1 1 d . . . . .
C18 C -0.1758(8) 0.8657(4) 0.0440(5) 0.023(2) Uani 1 1 d . . . . .
H18 H -0.2531 0.8816 0.0055 0.080 Uiso 1 1 calc R U . . .
C19 C -0.0521(9) 0.8436(3) 0.0327(5) 0.023(2) Uani 1 1 d . . . . .
H19 H -0.0304 0.8411 -0.0159 0.080 Uiso 1 1 calc R U . . .
C20 C 0.0327(9) 0.8262(3) 0.1046(5) 0.0174(17) Uani 1 1 d . . . . .
C21 C 0.1689(9) 0.7918(4) 0.1270(5) 0.027(2) Uani 1 1 d . . . . .
C22 C 0.1453(9) 0.7200(4) 0.1542(5) 0.032(2) Uani 1 1 d . . . . .
H22A H 0.1121 0.7226 0.2009 0.041(11) Uiso 1 1 calc R U . . .
H22B H 0.2311 0.6951 0.1662 0.041(11) Uiso 1 1 calc R U . . .
H22C H 0.0777 0.6971 0.1125 0.041(11) Uiso 1 1 calc R U . . .
C23 C 0.2264(9) 0.7866(4) 0.0557(6) 0.035(2) Uani 1 1 d . . . . .
H23A H 0.1617 0.7625 0.0138 0.041(11) Uiso 1 1 calc R U . . .
H23B H 0.3131 0.7624 0.0703 0.041(11) Uiso 1 1 calc R U . . .
H23C H 0.2411 0.8315 0.0377 0.041(11) Uiso 1 1 calc R U . . .
C24 C 0.2685(8) 0.8324(4) 0.1915(5) 0.024(2) Uani 1 1 d . . . . .
C25 C 0.3584(9) 0.7996(4) 0.2547(5) 0.027(2) Uani 1 1 d . . . . .
H25 H 0.3574 0.7523 0.2585 0.019(12) Uiso 1 1 calc R U . . .
C26 C 0.4468(10) 0.8364(5) 0.3104(6) 0.042(3) Uani 1 1 d . . . . .
H26 H 0.5068 0.8144 0.3535 0.019(12) Uiso 1 1 calc R U . . .
C27 C 0.4502(9) 0.9063(4) 0.3050(6) 0.034(2) Uani 1 1 d . . . . .
H27 H 0.5142 0.9313 0.3433 0.019(12) Uiso 1 1 calc R U . . .
C28 C 0.3605(8) 0.9387(4) 0.2439(5) 0.022(2) Uani 1 1 d . . . . .
C29 C 0.2638(8) 0.9037(4) 0.1855(5) 0.023(2) Uani 1 1 d . . . . .
C30 C 0.3646(9) 1.0149(4) 0.2370(5) 0.024(2) Uani 1 1 d . . . . .
C31 C 0.4446(9) 1.0494(4) 0.3125(6) 0.036(3) Uani 1 1 d . . . . .
H31A H 0.4404 1.0979 0.3050 0.036(10) Uiso 1 1 calc R U . . .
H31B H 0.5397 1.0347 0.3256 0.036(10) Uiso 1 1 calc R U . . .
H31C H 0.4048 1.0375 0.3550 0.036(10) Uiso 1 1 calc R U . . .
C32 C 0.4399(8) 1.0334(4) 0.1745(5) 0.030(2) Uani 1 1 d . . . . .
H32A H 0.3912 1.0141 0.1241 0.036(10) Uiso 1 1 calc R U . . .
H32B H 0.5328 1.0156 0.1904 0.036(10) Uiso 1 1 calc R U . . .
H32C H 0.4431 1.0821 0.1697 0.036(10) Uiso 1 1 calc R U . . .
C33 C 0.2501(9) 0.9581(4) -0.0113(5) 0.032(2) Uani 1 1 d . . . . .
H33A H 0.3061 0.9359 0.0355 0.07(2) Uiso 1 1 calc R U . . .
H33B H 0.2984 0.9974 -0.0229 0.07(2) Uiso 1 1 calc R U . . .
H33C H 0.2325 0.9271 -0.0555 0.07(2) Uiso 1 1 calc R U . . .
O2 O 0.2139(7) 0.9081(4) 0.4689(4) 0.054(2) Uani 1 1 d . . . . .
O3 O 0.1263(9) 0.7838(4) 0.4045(4) 0.060(2) Uani 1 1 d . . . . .
C34 C 0.3070(12) 0.9640(7) 0.4842(7) 0.072(4) Uani 1 1 d . . . . .
H34A H 0.3210 0.9788 0.5383 0.11(2) Uiso 1 1 calc R U . . .
H34B H 0.2687 1.0008 0.4488 0.11(2) Uiso 1 1 calc R U . . .
H34C H 0.3943 0.9504 0.4759 0.11(2) Uiso 1 1 calc R U . . .
C35 C 0.2710(13) 0.8480(7) 0.5043(7) 0.072(4) Uani 1 1 d . . . . .
H35A H 0.3022 0.8537 0.5616 0.058(16) Uiso 1 1 calc R U . . .
H35B H 0.3505 0.8354 0.4854 0.058(16) Uiso 1 1 calc R U . . .
C36 C 0.1660(15) 0.7949(6) 0.4843(7) 0.069(4) Uani 1 1 d . . . . .
H36A H 0.2028 0.7531 0.5115 0.058(16) Uiso 1 1 calc R U . . .
H36B H 0.0859 0.8083 0.5021 0.058(16) Uiso 1 1 calc R U . . .
C37 C 0.0351(16) 0.7309(6) 0.3833(8) 0.086(5) Uani 1 1 d . . . . .
H37A H 0.0754 0.6904 0.4111 0.11(2) Uiso 1 1 calc R U . . .
H37B H 0.0151 0.7233 0.3270 0.11(2) Uiso 1 1 calc R U . . .
H37C H -0.0494 0.7416 0.3970 0.11(2) Uiso 1 1 calc R U . . .

loop_
_atom_site_aniso_label
_atom_site_aniso_U_11
_atom_site_aniso_U_22
_atom_site_aniso_U_33
_atom_site_aniso_U_23
_atom_site_aniso_U_13
_atom_site_aniso_U_12
Np1 0.02454(19) 0.01343(14) 0.02584(19) -0.00163(17) 0.00694(12) -0.00224(17)
K1 0.0318(11) 0.0247(9) 0.0234(11) 0.0019(8) 0.0068(8) 0.0031(9)
O1 0.022(3) 0.019(3) 0.028(4) 0.000(2) 0.006(3) -0.002(2)
N1 0.027(4) 0.013(3) 0.025(4) -0.003(3) 0.007(3) 0.000(3)
N2 0.035(5) 0.009(3) 0.022(4) 0.003(3) 0.008(3) -0.006(3)
C1 0.021(5) 0.015(4) 0.024(5) -0.004(4) 0.001(4) -0.005(4)
C2 0.032(6) 0.016(4) 0.030(6) -0.003(4) 0.001(4) -0.004(4)
C3 0.022(5) 0.020(4) 0.046(6) 0.000(4) 0.016(4) 0.004(4)
C4 0.014(5) 0.017(4) 0.037(6) 0.000(4) 0.007(4) 0.001(3)
C5 0.021(5) 0.013(4) 0.038(6) -0.011(4) 0.003(4) 0.000(4)
C6 0.032(6) 0.018(4) 0.043(6) -0.010(4) 0.010(4) 0.001(4)
C7 0.025(5) 0.028(5) 0.046(6) -0.018(4) 0.018(4) -0.005(4)
C8 0.018(5) 0.017(4) 0.036(6) 0.000(4) 0.010(4) 0.007(4)
C9 0.033(6) 0.020(4) 0.040(6) -0.006(4) 0.012(5) 0.009(4)
C10 0.036(6) 0.036(5) 0.023(6) -0.003(4) 0.011(4) -0.003(4)
C11 0.029(5) 0.019(4) 0.040(6) 0.005(4) 0.019(4) 0.003(4)
C12 0.021(5) 0.016(4) 0.032(5) -0.004(4) 0.009(4) -0.001(4)
C13 0.017(4) 0.014(4) 0.040(6) 0.001(4) 0.009(4) -0.003(4)
C14 0.030(5) 0.017(4) 0.025(5) -0.001(3) 0.012(4) 0.000(4)
C15 0.036(6) 0.020(4) 0.042(6) -0.006(4) 0.021(5) -0.006(4)
C16 0.023(5) 0.023(4) 0.043(6) -0.005(4) 0.005(4) -0.003(4)
C17 0.024(5) 0.011(4) 0.029(5) -0.003(3) 0.006(4) 0.002(3)
C18 0.022(5) 0.015(4) 0.030(6) 0.000(4) 0.004(4) -0.006(4)
C19 0.034(6) 0.006(4) 0.028(5) 0.006(3) 0.007(4) 0.003(3)
C20 0.028(5) 0.008(3) 0.019(5) 0.003(4) 0.010(3) 0.000(4)
C21 0.033(6) 0.013(4) 0.041(6) 0.002(4) 0.020(4) 0.003(4)
C22 0.039(6) 0.017(4) 0.037(6) 0.003(4) 0.005(4) 0.001(4)
C23 0.027(6) 0.029(5) 0.051(7) -0.005(4) 0.016(5) 0.006(4)
C24 0.016(5) 0.024(4) 0.036(6) 0.007(4) 0.011(4) 0.007(4)
C25 0.027(5) 0.021(4) 0.037(6) 0.004(4) 0.013(4) 0.005(4)
C26 0.029(6) 0.035(5) 0.057(8) 0.007(5) 0.003(5) 0.008(5)
C27 0.021(5) 0.031(5) 0.044(6) -0.010(4) 0.001(4) 0.005(4)
C28 0.017(5) 0.018(4) 0.034(6) -0.004(4) 0.012(4) 0.005(4)
C29 0.018(5) 0.025(4) 0.025(5) 0.003(4) 0.005(4) 0.002(4)
C30 0.021(5) 0.020(4) 0.029(5) -0.003(4) 0.003(4) 0.002(4)
C31 0.026(5) 0.036(6) 0.040(6) -0.007(4) 0.001(4) -0.004(4)
C32 0.020(5) 0.031(4) 0.038(6) 0.002(5) 0.006(4) -0.001(4)
C33 0.028(5) 0.034(5) 0.030(6) 0.006(4) 0.005(4) 0.004(5)
O2 0.050(5) 0.063(5) 0.038(5) -0.003(4) -0.004(4) 0.002(4)
O3 0.106(7) 0.038(4) 0.038(5) 0.011(4) 0.024(5) 0.020(4)
C34 0.058(8) 0.106(11) 0.047(8) -0.024(8) 0.005(6) -0.011(9)
C35 0.075(10) 0.103(11) 0.029(7) 0.001(7) -0.001(6) 0.048(9)
C36 0.129(13) 0.049(7) 0.030(8) 0.010(6) 0.022(8) 0.039(8)
C37 0.136(14) 0.053(8) 0.064(10) 0.009(7) 0.016(9) 0.037(9)

loop_
_atom_type_symbol
_atom_type_description
_atom_type_scat_dispersion_real
_atom_type_scat_dispersion_imag
_atom_type_scat_source
C C 0.0033 0.0016 'International Tables Vol C Tables 4.2.6.8 and 6.1.1.4'
H H 0.0000 0.0000 'International Tables Vol C Tables 4.2.6.8 and 6.1.1.4'
N N 0.0061 0.0033 'International Tables Vol C Tables 4.2.6.8 and 6.1.1.4'
O O 0.0106 0.0060 'International Tables Vol C Tables 4.2.6.8 and 6.1.1.4'
K K 0.2009 0.2494 'International Tables Vol C Tables 4.2.6.8 and 6.1.1.4'
Np Np -11.4937 4.1493 'International Tables Vol C Tables 4.2.6.8 and 6.1.1.4'

loop_
_geom_angle_atom_site_label_1
_geom_angle_atom_site_label_2
_geom_angle_atom_site_label_3
_geom_angle
_geom_angle_site_symmetry_1
_geom_angle_site_symmetry_3
O1 Np1 O1 66.8(2) . 3_575
O1 Np1 C29 90.3(2) . .
O1 Np1 C29 157.1(2) 3_575 .
O1 Np1 C1 98.2(2) . .
O1 Np1 C1 118.0(2) 3_575 .
C29 Np1 C1 63.8(2) . .
O1 Np1 C20 96.1(2) . .
O1 Np1 C20 116.3(2) 3_575 .
C29 Np1 C20 63.5(2) . .
C1 Np1 C20 125.2(2) . .
O1 Np1 C19 81.8(2) . .
O1 Np1 C19 87.8(2) 3_575 .
C29 Np1 C19 88.3(2) . .
C1 Np1 C19 152.1(2) . .
C20 Np1 C19 28.7(2) . .
O1 Np1 N1 126.40(19) . .
O1 Np1 N1 122.14(17) 3_575 .
C29 Np1 N1 71.3(2) . .
C1 Np1 N1 28.4(2) . .
C20 Np1 N1 116.9(2) . .
C19 Np1 N1 143.8(2) . .
O1 Np1 C2 84.1(2) . .
O1 Np1 C2 89.5(2) 3_575 .
C29 Np1 C2 88.6(2) . .
C1 Np1 C2 28.7(2) . .
C20 Np1 C2 152.1(2) . .
C19 Np1 C2 165.6(3) . .
N1 Np1 C2 46.9(2) . .
O1 Np1 N2 124.23(19) . .
O1 Np1 N2 120.59(18) 3_575 .
C29 Np1 N2 71.1(2) . .
C1 Np1 N2 117.0(2) . .
C20 Np1 N2 28.3(2) . .
C19 Np1 N2 46.9(2) . .
N1 Np1 N2 97.40(19) . .
C2 Np1 N2 143.9(2) . .
O1 Np1 C18 99.7(2) . .
O1 Np1 C18 75.3(2) 3_575 .
C29 Np1 C18 109.7(2) . .
C1 Np1 C18 161.0(2) . .
C20 Np1 C18 46.4(2) . .
C19 Np1 C18 28.2(2) . .
N1 Np1 C18 133.8(2) . .
C2 Np1 C18 161.1(2) . .
N2 Np1 C18 46.2(2) . .
O1 Np1 C17 125.7(2) . .
O1 Np1 C17 95.3(2) 3_575 .
C29 Np1 C17 97.9(2) . .
C1 Np1 C17 133.5(2) . .
C20 Np1 C17 44.7(2) . .
C19 Np1 C17 45.3(2) . .
N1 Np1 C17 106.9(2) . .
C2 Np1 C17 149.2(3) . .
N2 Np1 C17 26.77(19) . .
C18 Np1 C17 27.5(2) . .
O1 Np1 C4 127.4(2) . .
O1 Np1 C4 96.3(2) 3_575 .
C29 Np1 C4 98.4(2) . .
C1 Np1 C4 44.6(2) . .
C20 Np1 C4 134.0(2) . .
C19 Np1 C4 149.7(2) . .
N1 Np1 C4 27.05(19) . .
C2 Np1 C4 44.8(3) . .
N2 Np1 C4 107.5(2) . .
C18 Np1 C4 124.7(2) . .
C17 Np1 C4 104.4(2) . .
O3 K1 O2 62.0(2) . .
O3 K1 N2 101.6(2) . .
O2 K1 N2 161.9(2) . .
O3 K1 N1 163.0(2) . .
O2 K1 N1 101.0(2) . .
N2 K1 N1 95.11(18) . .
O3 K1 C29 125.1(2) . .
O2 K1 C29 128.9(2) . .
N2 K1 C29 65.7(2) . .
N1 K1 C29 65.2(2) . .
O3 K1 C24 99.9(2) . .
O2 K1 C24 128.5(2) . .
N2 K1 C24 58.4(2) . .
N1 K1 C24 91.5(2) . .
C29 K1 C24 26.4(2) . .
O3 K1 C28 124.3(2) . .
O2 K1 C28 103.9(2) . .
N2 K1 C28 91.5(2) . .
N1 K1 C28 57.8(2) . .
C29 K1 C28 25.9(2) . .
C24 K1 C28 44.2(2) . .
O3 K1 C12 98.2(2) . .
O2 K1 C12 115.8(2) . .
N2 K1 C12 56.3(2) . .
N1 K1 C12 88.32(19) . .
C29 K1 C12 112.8(2) . .
C24 K1 C12 114.3(2) . .
C28 K1 C12 132.3(2) . .
O3 K1 C11 78.3(2) . .
O2 K1 C11 94.2(2) . .
N2 K1 C11 74.0(2) . .
N1 K1 C11 103.6(2) . .
C29 K1 C11 136.2(2) . .
C24 K1 C11 131.2(2) . .
C28 K1 C11 155.9(2) . .
C12 K1 C11 24.1(2) . .
O3 K1 C13 120.2(2) . .
O2 K1 C13 114.4(2) . .
N2 K1 C13 65.7(2) . .
N1 K1 C13 64.20(19) . .
C29 K1 C13 103.1(2) . .
C24 K1 C13 116.0(2) . .
C28 K1 C13 114.6(2) . .
C12 K1 C13 24.42(18) . .
C11 K1 C13 41.9(2) . .
O3 K1 C9 99.9(2) . .
O2 K1 C9 73.2(2) . .
N2 K1 C9 104.4(2) . .
N1 K1 C9 72.5(2) . .
C29 K1 C9 134.8(2) . .
C24 K1 C9 156.1(2) . .
C28 K1 C9 128.9(2) . .
C12 K1 C9 49.4(2) . .
C11 K1 C9 42.1(2) . .
C13 K1 C9 41.2(2) . .
O3 K1 C10 79.1(2) . .
O2 K1 C10 73.5(2) . .
N2 K1 C10 97.0(2) . .
N1 K1 C10 95.8(2) . .
C29 K1 C10 151.4(2) . .
C24 K1 C10 154.9(2) . .
C28 K1 C10 152.9(2) . .
C12 K1 C10 42.2(2) . .
C11 K1 C10 23.8(2) . .
C13 K1 C10 48.3(2) . .
C9 K1 C10 24.0(2) . .
C33 O1 Np1 131.5(5) . .
C33 O1 Np1 115.2(5) . 3_575
Np1 O1 Np1 113.2(2) . 3_575
C1 N1 C4 106.3(7) . .
C1 N1 Np1 72.5(4) . .
C4 N1 Np1 83.7(5) . .
C1 N1 K1 120.7(5) . .
C4 N1 K1 123.6(5) . .
Np1 N1 K1 82.71(16) . .
C17 N2 C20 106.8(7) . .
C17 N2 Np1 81.6(4) . .
C20 N2 Np1 72.3(4) . .
C17 N2 K1 122.1(5) . .
C20 N2 K1 120.4(5) . .
Np1 N2 K1 82.75(16) . .
N1 C1 C2 110.2(7) . .
N1 C1 C30 119.7(7) . .
C2 C1 C30 129.6(8) . .
N1 C1 Np1 79.1(4) . .
C2 C1 Np1 79.8(4) . .
C30 C1 Np1 115.1(5) . .
C1 C2 C3 106.6(8) . .
C1 C2 Np1 71.5(4) . .
C3 C2 Np1 82.5(5) . .
C1 C2 H2 126.7 . .
C3 C2 H2 126.7 . .
Np1 C2 H2 112.0 . .
C4 C3 C2 106.5(8) . .
C4 C3 Np1 76.5(5) . .
C2 C3 Np1 69.9(4) . .
C4 C3 H3 126.8 . .
C2 C3 H3 126.8 . .
Np1 C3 H3 118.8 . .
N1 C4 C3 110.3(7) . .
N1 C4 C5 120.7(7) . .
C3 C4 C5 127.7(7) . .
N1 C4 Np1 69.3(4) . .
C3 C4 Np1 76.9(5) . .
C5 C4 Np1 130.3(5) . .
C6 C5 C4 112.1(8) . .
C6 C5 C8 109.5(7) . .
C4 C5 C8 109.2(7) . .
C6 C5 C7 107.7(7) . .
C4 C5 C7 106.3(7) . .
C8 C5 C7 112.2(8) . .
C5 C6 H6A 109.5 . .
C5 C6 H6B 109.5 . .
H6A C6 H6B 109.5 . .
C5 C6 H6C 109.5 . .
H6A C6 H6C 109.5 . .
H6B C6 H6C 109.5 . .
C5 C7 H7A 109.5 . .
C5 C7 H7B 109.5 . .
H7A C7 H7B 109.5 . .
C5 C7 H7C 109.5 . .
H7A C7 H7C 109.5 . .
H7B C7 H7C 109.5 . .
C13 C8 C9 118.3(8) . .
C13 C8 C5 116.2(8) . .
C9 C8 C5 125.4(8) . .
C13 C8 K1 76.9(5) . .
C9 C8 K1 77.4(5) . .
C5 C8 K1 111.9(5) . .
C8 C9 C10 120.9(8) . .
C8 C9 K1 79.0(5) . .
C10 C9 K1 78.7(5) . .
C8 C9 H9 119.6 . .
C10 C9 H9 119.6 . .
K1 C9 H9 113.1 . .
C11 C10 C9 119.4(9) . .
C11 C10 K1 75.9(5) . .
C9 C10 K1 77.3(5) . .
C11 C10 H10 120.3 . .
C9 C10 H10 120.3 . .
K1 C10 H10 117.3 . .
C10 C11 C12 121.3(8) . .
C10 C11 K1 80.3(5) . .
C12 C11 K1 77.7(5) . .
C10 C11 H11 119.4 . .
C12 C11 H11 119.4 . .
K1 C11 H11 112.9 . .
C11 C12 C13 117.2(8) . .
C11 C12 C14 125.9(7) . .
C13 C12 C14 116.9(7) . .
C11 C12 K1 78.1(5) . .
C13 C12 K1 78.9(5) . .
C14 C12 K1 111.8(5) . .
C8 C13 C12 122.8(8) . .
C8 C13 K1 79.5(5) . .
C12 C13 K1 76.6(5) . .
C8 C13 H13 118.6 . .
C12 C13 H13 118.6 . .
K1 C13 H13 115.5 . .
C16 C14 C17 112.6(7) . .
C16 C14 C15 108.2(7) . .
C17 C14 C15 107.2(7) . .
C16 C14 C12 111.0(7) . .
C17 C14 C12 107.2(7) . .
C15 C14 C12 110.5(7) . .
C14 C15 H15A 109.5 . .
C14 C15 H15B 109.5 . .
H15A C15 H15B 109.5 . .
C14 C15 H15C 109.5 . .
H15A C15 H15C 109.5 . .
H15B C15 H15C 109.5 . .
C14 C16 H16A 109.5 . .
C14 C16 H16B 109.5 . .
H16A C16 H16B 109.5 . .
C14 C16 H16C 109.5 . .
H16A C16 H16C 109.5 . .
H16B C16 H16C 109.5 . .
N2 C17 C18 110.4(7) . .
N2 C17 C14 120.5(7) . .
C18 C17 C14 127.8(7) . .
N2 C17 Np1 71.6(4) . .
C18 C17 Np1 73.8(4) . .
C14 C17 Np1 131.7(5) . .
C19 C18 C17 105.4(7) . .
C19 C18 Np1 70.9(4) . .
C17 C18 Np1 78.6(5) . .
C19 C18 H18 127.3 . .
C17 C18 H18 127.3 . .
Np1 C18 H18 115.7 . .
C20 C19 C18 108.0(8) . .
C20 C19 Np1 74.8(4) . .
C18 C19 Np1 80.9(4) . .
C20 C19 H19 126.0 . .
C18 C19 H19 126.0 . .
Np1 C19 H19 111.0 . .
C19 C20 N2 109.3(8) . .
C19 C20 C21 131.6(8) . .
N2 C20 C21 118.7(7) . .
C19 C20 Np1 76.5(4) . .
N2 C20 Np1 79.4(4) . .
C21 C20 Np1 116.7(5) . .
C20 C21 C23 110.0(7) . .
C20 C21 C24 109.3(7) . .
C23 C21 C24 109.2(7) . .
C20 C21 C22 107.2(7) . .
C23 C21 C22 108.6(7) . .
C24 C21 C22 112.5(7) . .
C21 C22 H22A 109.5 . .
C21 C22 H22B 109.5 . .
H22A C22 H22B 109.5 . .
C21 C22 H22C 109.5 . .
H22A C22 H22C 109.5 . .
H22B C22 H22C 109.5 . .
C21 C23 H23A 109.5 . .
C21 C23 H23B 109.5 . .
H23A C23 H23B 109.5 . .
C21 C23 H23C 109.5 . .
H23A C23 H23C 109.5 . .
H23B C23 H23C 109.5 . .
C25 C24 C29 121.8(8) . .
C25 C24 C21 120.3(7) . .
C29 C24 C21 117.9(7) . .
C25 C24 K1 88.0(6) . .
C29 C24 K1 70.9(5) . .
C21 C24 K1 110.5(5) . .
C26 C25 C24 119.4(8) . .
C26 C25 K1 83.5(6) . .
C24 C25 K1 67.9(5) . .
C26 C25 H25 120.3 . .
C24 C25 H25 120.3 . .
K1 C25 H25 119.1 . .
C25 C26 C27 120.8(9) . .
C25 C26 H26 119.6 . .
C27 C26 H26 119.6 . .
C28 C27 C26 120.0(8) . .
C28 C27 K1 67.7(5) . .
C26 C27 K1 82.2(5) . .
C28 C27 H27 120.0 . .
C26 C27 H27 120.0 . .
K1 C27 H27 121.0 . .
C27 C28 C29 122.0(8) . .
C27 C28 C30 120.3(8) . .
C29 C28 C30 117.6(7) . .
C27 C28 K1 88.9(6) . .
C29 C28 K1 70.6(5) . .
C30 C28 K1 111.7(5) . .
C28 C29 C24 115.9(7) . .
C28 C29 Np1 119.6(5) . .
C24 C29 Np1 120.3(5) . .
C28 C29 K1 83.5(5) . .
C24 C29 K1 82.7(5) . .
Np1 C29 K1 83.4(2) . .
C1 C30 C28 110.0(7) . .
C1 C30 C31 109.2(7) . .
C28 C30 C31 113.4(7) . .
C1 C30 C32 109.7(7) . .
C28 C30 C32 108.9(7) . .
C31 C30 C32 105.6(7) . .
C30 C31 H31A 109.5 . .
C30 C31 H31B 109.5 . .
H31A C31 H31B 109.5 . .
C30 C31 H31C 109.5 . .
H31A C31 H31C 109.5 . .
H31B C31 H31C 109.5 . .
C30 C32 H32A 109.5 . .
C30 C32 H32B 109.5 . .
H32A C32 H32B 109.5 . .
C30 C32 H32C 109.5 . .
H32A C32 H32C 109.5 . .
H32B C32 H32C 109.5 . .
O1 C33 H33A 109.5 . .
O1 C33 H33B 109.5 . .
H33A C33 H33B 109.5 . .
O1 C33 H33C 109.5 . .
H33A C33 H33C 109.5 . .
H33B C33 H33C 109.5 . .
C35 O2 C34 113.9(9) . .
C35 O2 K1 110.1(6) . .
C34 O2 K1 109.5(6) . .
C36 O3 C37 112.8(9) . .
C36 O3 K1 116.9(6) . .
C37 O3 K1 121.8(7) . .
O2 C34 K1 47.4(4) . .
O2 C34 H34A 109.5 . .
K1 C34 H34A 152.9 . .
O2 C34 H34B 109.5 . .
K1 C34 H34B 73.7 . .
H34A C34 H34B 109.5 . .
O2 C34 H34C 109.5 . .
K1 C34 H34C 93.9 . .
H34A C34 H34C 109.5 . .
H34B C34 H34C 109.5 . .
O2 C35 C36 108.6(9) . .
O2 C35 K1 47.4(5) . .
C36 C35 K1 80.3(6) . .
O2 C35 H35A 110.0 . .
C36 C35 H35A 110.0 . .
K1 C35 H35A 157.2 . .
O2 C35 H35B 110.0 . .
C36 C35 H35B 110.0 . .
K1 C35 H35B 85.8 . .
H35A C35 H35B 108.4 . .
O3 C36 C35 110.7(10) . .
O3 C36 K1 42.6(5) . .
C35 C36 K1 75.3(6) . .
O3 C36 H36A 109.5 . .
C35 C36 H36A 109.5 . .
K1 C36 H36A 146.3 . .
O3 C36 H36B 109.5 . .
C35 C36 H36B 109.5 . .
K1 C36 H36B 101.0 . .
H36A C36 H36B 108.1 . .
O3 C37 H37A 109.5 . .
O3 C37 H37B 109.5 . .
H37A C37 H37B 109.5 . .
O3 C37 H37C 109.5 . .
H37A C37 H37C 109.5 . .
H37B C37 H37C 109.5 . .

loop_
_geom_bond_atom_site_label_1
_geom_bond_atom_site_label_2
_geom_bond_distance
_geom_bond_site_symmetry_2
Np1 O1 2.297(6) .
Np1 O1 2.448(5) 3_575
Np1 C29 2.666(8) .
Np1 C1 2.761(7) .
Np1 C20 2.779(7) .
Np1 C19 2.801(7) .
Np1 N1 2.843(6) .
Np1 C2 2.865(8) .
Np1 N2 2.867(6) .
Np1 C18 2.928(7) .
Np1 C17 2.989(8) .
Np1 C4 3.021(8) .
K1 O3 2.685(7) .
K1 O2 2.722(7) .
K1 N2 2.894(7) .
K1 N1 2.920(6) .
K1 C29 3.045(9) .
K1 C24 3.196(9) .
K1 C28 3.207(9) .
K1 C12 3.328(8) .
K1 C11 3.333(9) .
K1 C13 3.357(8) .
K1 C9 3.369(9) .
K1 C10 3.387(10) .
O1 C33 1.451(10) .
O1 Np1 2.448(5) 3_575
N1 C1 1.376(10) .
N1 C4 1.382(10) .
N2 C17 1.361(10) .
N2 C20 1.384(10) .
C1 C2 1.396(11) .
C1 C30 1.501(11) .
C2 C3 1.414(12) .
C2 H2 0.9500 .
C3 C4 1.391(12) .
C3 H3 0.9500 .
C4 C5 1.517(12) .
C5 C6 1.506(11) .
C5 C8 1.521(11) .
C5 C7 1.550(11) .
C6 H6A 0.9800 .
C6 H6B 0.9800 .
C6 H6C 0.9800 .
C7 H7A 0.9800 .
C7 H7B 0.9800 .
C7 H7C 0.9800 .
C8 C13 1.375(11) .
C8 C9 1.384(12) .
C9 C10 1.405(12) .
C9 H9 0.9500 .
C10 C11 1.385(12) .
C10 H10 0.9500 .
C11 C12 1.392(12) .
C11 H11 0.9500 .
C12 C13 1.414(11) .
C12 C14 1.546(11) .
C13 H13 0.9500 .
C14 C16 1.522(11) .
C14 C17 1.528(12) .
C14 C15 1.534(10) .
C15 H15A 0.9800 .
C15 H15B 0.9800 .
C15 H15C 0.9800 .
C16 H16A 0.9800 .
C16 H16B 0.9800 .
C16 H16C 0.9800 .
C17 C18 1.409(12) .
C18 C19 1.402(11) .
C18 H18 0.9500 .
C19 C20 1.382(11) .
C19 H19 0.9500 .
C20 C21 1.506(11) .
C21 C23 1.539(12) .
C21 C24 1.544(12) .
C21 C22 1.555(10) .
C22 H22A 0.9800 .
C22 H22B 0.9800 .
C22 H22C 0.9800 .
C23 H23A 0.9800 .
C23 H23B 0.9800 .
C23 H23C 0.9800 .
C24 C25 1.408(11) .
C24 C29 1.432(11) .
C25 C26 1.363(12) .
C25 H25 0.9500 .
C26 C27 1.406(12) .
C26 H26 0.9500 .
C27 C28 1.380(12) .
C27 H27 0.9500 .
C28 C29 1.411(11) .
C28 C30 1.531(11) .
C30 C31 1.535(12) .
C30 C32 1.557(12) .
C31 H31A 0.9800 .
C31 H31B 0.9800 .
C31 H31C 0.9800 .
C32 H32A 0.9800 .
C32 H32B 0.9800 .
C32 H32C 0.9800 .
C33 H33A 0.9800 .
C33 H33B 0.9800 .
C33 H33C 0.9800 .
O2 C35 1.410(13) .
O2 C34 1.446(13) .
O3 C36 1.386(12) .
O3 C37 1.394(15) .
C34 H34A 0.9800 .
C34 H34B 0.9800 .
C34 H34C 0.9800 .
C35 C36 1.483(17) .
C35 H35A 0.9900 .
C35 H35B 0.9900 .
C36 H36A 0.9900 .
C36 H36B 0.9900 .
C37 H37A 0.9800 .
C37 H37B 0.9800 .
C37 H37C 0.9800 .
